data_7100601
loop_
_publ_author_name
'Takanori Shibata'
'Kyoji Tsuchikama'

_publ_section_title
;
Ir-catalyzed practically perfect enantioselective
synthesis of helical polyaryls based on an axially chiral sequence
;
_journal_name_full 'Chemical Communications'
_journal_paper_doi 10.1039/b513124c
_journal_year 2005
_chemical_formula_moiety 'C55 H38 Br4 Cl2'
_chemical_formula_sum 'C55 H38 Br4 Cl2'
_chemical_formula_weight 1089.43
_space_group_IT_number 4
_symmetry_cell_setting monoclinic
_symmetry_space_group_name_Hall 'P 2yb'
_symmetry_space_group_name_H-M 'P 1 21 1'
_cell_angle_alpha 90
_cell_angle_beta 100.99(2)
_cell_angle_gamma 90
_cell_formula_units_Z 2
_cell_length_a 8.028(3)
_cell_length_b 22.64(1)
_cell_length_c 13.025(8)
_cell_measurement_temperature 123.1
_cell_volume 2323(1)
_exptl_crystal_density_diffrn 1.557
_cod_original_sg_symbol_H-M 'P 21'
_cod_database_code 7100601

loop_
_symmetry_equiv_pos_site_id
_symmetry_equiv_pos_as_xyz
1 +X,+Y,+Z
2 -X,1/2+Y,-Z

loop_
_atom_site_label
_atom_site_type_symbol
_atom_site_fract_x
_atom_site_fract_y
_atom_site_fract_z
_atom_site_U_iso_or_equiv
_atom_site_adp_type
_atom_site_occupancy
_atom_site_symmetry_multiplicity
_atom_site_calc_flag
_atom_site_refinement_flags
_atom_site_disorder_assembly
_atom_site_disorder_group
Br(1) Br 1.0027(2) 0.53933(8) 0.3422(1) 0.0541(4) Uani 1.00 1 d . . .
Br(2) Br 1.1339(2) 0.42750(8) 0.6631(1) 0.0534(4) Uani 1.00 1 d . . .
Br(3) Br 0.1308(2) 0.57688(8) -0.0175(1) 0.0644(5) Uani 1.00 1 d . . .
Br(4) Br -0.3129(2) 0.68519(9) 0.0903(1) 0.0662(5) Uani 1.00 1 d . . .
Cl(1) Cl 0.771(1) 0.4980(4) -0.216(1) 0.219(5) Uani 1.00 1 d . . .
Cl(2) Cl 0.582(2) 0.5409(9) -0.081(2) 0.48(1) Uani 1.00 1 d . . .
C(6) C 0.554(1) 0.5122(4) 0.354(1) 0.033(3) Uani 1.00 1 d . . .
C(7) C 0.547(1) 0.5279(5) 0.254(1) 0.045(4) Uani 1.00 1 d . . .
C(8) C 0.381(1) 0.6148(4) 0.274(1) 0.033(3) Uani 1.00 1 d . . .
C(9) C 0.652(1) 0.3478(5) 0.4057(9) 0.037(3) Uani 1.00 1 d . . .
C(10) C 0.925(1) 0.2966(5) 0.488(1) 0.039(3) Uani 1.00 1 d . . .
C(11) C 0.303(2) 0.8344(5) 0.235(1) 0.049(4) Uani 1.00 1 d . . .
C(12) C 0.042(1) 0.7086(5) 0.1055(9) 0.040(3) Uani 1.00 1 d . . .
C(13) C 0.903(1) 0.4045(4) 0.4688(9) 0.031(3) Uani 1.00 1 d . . .
C(14) C 0.053(2) 0.8485(5) -0.001(1) 0.047(4) Uani 1.00 1 d . . .
C(15) C 0.827(1) 0.3514(5) 0.452(1) 0.039(3) Uani 1.00 1 d . . .
C(16) C -0.003(1) 0.8182(5) 0.081(1) 0.047(4) Uani 1.00 1 d . . .
C(17) C 0.323(2) 0.6196(5) 0.552(1) 0.046(4) Uani 1.00 1 d . . .
C(18) C 0.921(1) 0.2624(5) 0.299(1) 0.050(4) Uani 1.00 1 d . . .
C(19) C 0.279(1) 0.6679(5) 0.222(1) 0.041(3) Uani 1.00 1 d . . .
C(20) C 0.969(1) 0.2815(5) 0.5897(9) 0.034(3) Uani 1.00 1 d . . .
C(21) C 0.091(1) 0.7673(5) 0.129(1) 0.040(3) Uani 1.00 1 d . . .
C(22) C 1.062(1) 0.1996(5) 0.450(1) 0.043(4) Uani 1.00 1 d . . .
C(23) C 0.395(1) 0.6011(4) 0.381(1) 0.035(3) Uani 1.00 1 d . . .
C(24) C 0.337(1) 0.7277(4) 0.254(1) 0.040(3) Uani 1.00 1 d . . .
C(25) C 0.968(1) 0.2531(5) 0.413(1) 0.042(4) Uani 1.00 1 d . . .
C(26) C 0.315(1) 0.6365(4) 0.451(1) 0.041(3) Uani 1.00 1 d . . .
C(27) C 0.241(1) 0.7763(5) 0.205(1) 0.039(3) Uani 1.00 1 d . . .
C(28) C 0.648(1) 0.4569(4) 0.394(1) 0.039(3) Uani 1.00 1 d . . .
C(29) C 0.137(1) 0.6592(4) 0.1486(9) 0.035(3) Uani 1.00 1 d . . .
C(30) C 0.815(1) 0.4588(5) 0.4391(9) 0.039(3) Uani 1.00 1 d . . .
C(31) C 0.564(1) 0.4016(5) 0.375(1) 0.040(3) Uani 1.00 1 d . . .
C(32) C 0.201(1) 0.8352(5) -0.033(1) 0.044(4) Uani 1.00 1 d . . .
C(33) C 1.058(1) 0.2311(5) 0.628(1) 0.042(3) Uani 1.00 1 d . . .
C(34) C -0.203(2) 0.9099(5) -0.017(1) 0.053(4) Uani 1.00 1 d . . .
C(35) C -0.118(1) 0.6997(4) 0.0239(9) 0.034(3) Uani 1.00 1 d . . .
C(36) C 0.490(1) 0.7382(5) 0.323(1) 0.053(4) Uani 1.00 1 d . . .
C(37) C 0.541(2) 0.7954(6) 0.351(1) 0.060(4) Uani 1.00 1 d . . .
C(38) C 0.389(1) 0.3978(5) 0.326(1) 0.043(3) Uani 1.00 1 d . . .
C(39) C 0.899(1) 0.5143(4) 0.460(1) 0.037(3) Uani 1.00 1 d . . .
C(40) C 1.109(1) 0.1600(5) 0.378(1) 0.044(4) Uani 1.00 1 d . . .
C(41) C 0.250(2) 0.8653(5) -0.110(1) 0.054(4) Uani 1.00 1 d . . .
C(42) C 0.075(1) 0.5989(5) 0.1178(9) 0.042(3) Uani 1.00 1 d . . .
C(43) C 0.408(2) 0.5670(5) 0.590(1) 0.055(4) Uani 1.00 1 d . . .
C(44) C 1.101(1) 0.1916(5) 0.557(1) 0.039(3) Uani 1.00 1 d . . .
C(45) C 0.391(1) 0.2921(5) 0.344(1) 0.055(4) Uani 1.00 1 d . . .
C(46) C -0.152(2) 0.8321(5) 0.114(1) 0.050(4) Uani 1.00 1 d . . .
C(47) C 0.964(2) 0.2226(5) 0.231(1) 0.057(4) Uani 1.00 1 d . . .
C(48) C -0.048(1) 0.8976(5) -0.049(1) 0.047(4) Uani 1.00 1 d . . .
C(49) C 0.460(1) 0.5805(5) 0.211(1) 0.043(3) Uani 1.00 1 d . . .
C(50) C 0.481(1) 0.5484(5) 0.4214(9) 0.037(3) Uani 1.00 1 d . . .
C(51) C 1.054(2) 0.1686(5) 0.272(1) 0.057(4) Uani 1.00 1 d . . .
C(52) C 1.089(1) 0.4093(5) 0.516(1) 0.046(4) Uani 1.00 1 d . . .
C(53) C -0.256(2) 0.8807(5) 0.060(1) 0.063(5) Uani 1.00 1 d . . .
C(54) C 0.560(1) 0.2932(5) 0.390(1) 0.044(3) Uani 1.00 1 d . . .
C(55) C 0.307(1) 0.3436(5) 0.315(1) 0.051(4) Uani 1.00 1 d . . .
C(56) C 0.487(1) 0.5336(6) 0.525(1) 0.052(4) Uani 1.00 1 d . . .
C(57) C 0.156(2) 0.9127(5) -0.161(1) 0.056(4) Uani 1.00 1 d . . .
C(58) C 0.011(2) 0.9245(6) -0.130(1) 0.062(4) Uani 1.00 1 d . . .
C(59) C 0.443(2) 0.8421(5) 0.308(1) 0.055(4) Uani 1.00 1 d . . .
C(61) C 0.705(4) 0.486(1) -0.095(2) 0.14(1) Uani 1.00 1 d . . .
H(1) H -0.1028 0.6662 -0.0170 0.041 Uiso 1.00 1 c R . .
H(2) H -0.1399 0.7335 -0.0200 0.041 Uiso 1.00 1 c R . .
H(3) H 0.9857 0.5111 0.5210 0.044 Uiso 1.00 1 c R . .
H(4) H 0.8189 0.5432 0.4714 0.044 Uiso 1.00 1 c R . .
H(5) H -0.0454 0.5984 0.1112 0.050 Uiso 1.00 1 c R . .
H(6) H 0.1236 0.5712 0.1696 0.050 Uiso 1.00 1 c R . .
H(7) H 1.1363 0.4400 0.4808 0.054 Uiso 1.00 1 c R . .
H(8) H 1.1434 0.3730 0.5060 0.054 Uiso 1.00 1 c R . .
H(9) H 0.6456 0.4501 -0.0949 0.175 Uiso 1.00 1 c R . .
H(10) H 0.8020 0.4859 -0.0396 0.175 Uiso 1.00 1 c R . .
H(11) H 0.6031 0.5039 0.2111 0.055 Uiso 1.00 1 c R . .
H(12) H 0.2362 0.8672 0.2067 0.062 Uiso 1.00 1 c R . .
H(13) H 0.2797 0.6449 0.5983 0.055 Uiso 1.00 1 c R . .
H(14) H 0.8603 0.2970 0.2729 0.058 Uiso 1.00 1 c R . .
H(15) H 0.9365 0.3081 0.6385 0.041 Uiso 1.00 1 c R . .
H(16) H 0.2562 0.6716 0.4261 0.049 Uiso 1.00 1 c R . .
H(17) H 0.2678 0.8032 -0.0007 0.052 Uiso 1.00 1 c R . .
H(18) H 1.0873 0.2235 0.7010 0.049 Uiso 1.00 1 c R . .
H(19) H -0.2745 0.9399 -0.0516 0.060 Uiso 1.00 1 c R . .
H(20) H 0.5597 0.7061 0.3515 0.060 Uiso 1.00 1 c R . .
H(21) H 0.6418 0.8023 0.4007 0.068 Uiso 1.00 1 c R . .
H(22) H 0.3291 0.4330 0.3025 0.052 Uiso 1.00 1 c R . .
H(23) H 1.1772 0.1266 0.4010 0.052 Uiso 1.00 1 c R . .
H(24) H 0.3552 0.8557 -0.1289 0.064 Uiso 1.00 1 c R . .
H(25) H 0.4066 0.5543 0.6595 0.066 Uiso 1.00 1 c R . .
H(26) H 1.1663 0.1577 0.5825 0.045 Uiso 1.00 1 c R . .
H(27) H 0.3353 0.2552 0.3295 0.064 Uiso 1.00 1 c R . .
H(28) H -0.1888 0.8109 0.1683 0.060 Uiso 1.00 1 c R . .
H(29) H 0.9348 0.2293 0.1573 0.068 Uiso 1.00 1 c R . .
H(30) H 0.4538 0.5906 0.1395 0.051 Uiso 1.00 1 c R . .
H(31) H 1.0769 0.1392 0.2242 0.073 Uiso 1.00 1 c R . .
H(32) H -0.3569 0.8917 0.0829 0.078 Uiso 1.00 1 c R . .
H(33) H 0.6155 0.2574 0.4145 0.054 Uiso 1.00 1 c R . .
H(34) H 0.1893 0.3422 0.2865 0.060 Uiso 1.00 1 c R . .
H(35) H 0.5455 0.4987 0.5511 0.063 Uiso 1.00 1 c R . .
H(36) H 0.1940 0.9350 -0.2139 0.066 Uiso 1.00 1 c R . .
H(37) H -0.0592 0.9539 -0.1682 0.068 Uiso 1.00 1 c R . .
H(38) H 0.4800 0.8812 0.3261 0.063 Uiso 1.00 1 c R . .

loop_
_atom_site_aniso_label
_atom_site_aniso_U_11
_atom_site_aniso_U_22
_atom_site_aniso_U_33
_atom_site_aniso_U_12
_atom_site_aniso_U_13
_atom_site_aniso_U_23
Br(1) 0.0596(7) 0.0412(6) 0.065(1) -0.0129(6) 0.0215(7) -0.0032(7)
Br(2) 0.0531(7) 0.0497(7) 0.0528(9) 0.0002(6) -0.0017(6) 0.0012(7)
Br(3) 0.088(1) 0.0495(7) 0.054(1) 0.0122(7) 0.0074(8) -0.0049(7)
Br(4) 0.0493(7) 0.077(1) 0.073(1) -0.0148(7) 0.0146(7) -0.0009(9)
Cl(1) 0.227(9) 0.161(7) 0.27(1) -0.035(7) 0.048(9) -0.060(8)
Cl(2) 0.30(2) 0.50(3) 0.67(4) 0.04(2) 0.19(2) -0.32(3)
C(6) 0.037(6) 0.022(5) 0.038(8) -0.003(4) 0.001(5) 0.002(5)
C(7) 0.039(6) 0.034(6) 0.06(1) 0.002(5) 0.015(6) 0.003(6)
C(8) 0.026(5) 0.018(5) 0.056(9) -0.016(4) 0.016(5) 0.004(5)
C(9) 0.031(5) 0.048(7) 0.035(7) -0.004(5) 0.015(5) 0.016(6)
C(10) 0.030(5) 0.028(5) 0.061(9) -0.014(5) 0.017(6) -0.005(6)
C(11) 0.070(8) 0.026(6) 0.06(1) 0.014(6) 0.029(8) 0.014(6)
C(12) 0.049(6) 0.040(6) 0.031(7) -0.004(5) 0.007(6) 0.016(6)
C(13) 0.040(5) 0.019(4) 0.033(7) 0.008(4) 0.007(5) 0.007(5)
C(14) 0.061(8) 0.039(6) 0.039(8) 0.003(6) 0.008(7) -0.003(6)
C(15) 0.043(6) 0.039(6) 0.039(8) 0.005(5) 0.017(6) 0.001(6)
C(16) 0.043(7) 0.042(7) 0.056(9) 0.020(5) 0.008(6) 0.017(6)
C(17) 0.063(7) 0.043(7) 0.032(9) 0.002(6) 0.012(6) 0.009(6)
C(18) 0.036(6) 0.050(7) 0.06(1) -0.015(6) -0.005(6) 0.012(7)
C(19) 0.044(6) 0.034(6) 0.048(9) 0.007(5) 0.014(6) 0.005(6)
C(20) 0.038(6) 0.038(6) 0.028(7) 0.000(5) 0.007(5) 0.018(5)
C(21) 0.033(6) 0.054(7) 0.033(8) 0.007(5) 0.008(5) 0.007(6)
C(22) 0.031(5) 0.028(6) 0.07(1) -0.012(5) 0.004(6) 0.006(6)
C(23) 0.034(5) 0.029(5) 0.041(8) -0.003(5) 0.007(5) 0.010(5)
C(24) 0.059(7) 0.025(5) 0.038(8) -0.012(5) 0.015(6) 0.013(5)
C(25) 0.027(5) 0.049(7) 0.046(9) 0.007(5) -0.000(6) 0.014(6)
C(26) 0.043(6) 0.022(5) 0.057(9) 0.010(5) 0.005(6) 0.003(6)
C(27) 0.027(5) 0.043(6) 0.047(8) 0.002(5) 0.009(5) 0.008(6)
C(28) 0.035(6) 0.029(5) 0.052(9) 0.001(5) 0.009(6) 0.000(6)
C(29) 0.041(6) 0.030(5) 0.034(8) 0.011(5) 0.007(5) 0.011(5)
C(30) 0.043(6) 0.041(6) 0.036(8) -0.015(5) 0.016(6) -0.012(6)
C(31) 0.048(6) 0.040(6) 0.035(8) 0.015(5) 0.017(6) 0.014(5)
C(32) 0.054(7) 0.034(6) 0.043(8) -0.015(5) 0.005(6) -0.001(6)
C(33) 0.057(7) 0.028(5) 0.037(8) 0.004(5) 0.000(7) 0.007(6)
C(34) 0.057(8) 0.032(6) 0.06(1) -0.010(6) -0.014(7) 0.011(6)
C(35) 0.033(5) 0.021(5) 0.049(8) -0.007(4) 0.008(5) 0.007(5)
C(36) 0.039(6) 0.038(7) 0.07(1) 0.016(5) -0.011(7) 0.000(7)
C(37) 0.047(7) 0.070(9) 0.05(1) 0.003(7) -0.015(7) -0.002(8)
C(38) 0.023(5) 0.037(6) 0.07(1) 0.006(5) 0.013(6) 0.026(6)
C(39) 0.022(5) 0.028(5) 0.059(9) 0.009(4) -0.000(5) 0.014(6)
C(40) 0.043(6) 0.042(7) 0.045(9) 0.018(5) 0.002(6) -0.003(6)
C(41) 0.072(9) 0.048(7) 0.040(9) -0.000(7) 0.003(7) -0.000(7)
C(42) 0.058(7) 0.035(6) 0.032(7) -0.013(5) 0.005(6) 0.020(5)
C(43) 0.074(9) 0.049(7) 0.042(9) 0.016(7) 0.011(7) 0.009(7)
C(44) 0.033(5) 0.037(6) 0.044(8) -0.007(5) -0.002(5) 0.004(6)
C(45) 0.033(6) 0.045(7) 0.08(1) -0.016(6) -0.002(7) 0.017(7)
C(46) 0.068(8) 0.039(6) 0.043(9) 0.004(6) 0.007(7) 0.004(6)
C(47) 0.053(7) 0.048(7) 0.07(1) 0.018(6) 0.008(7) 0.002(7)
C(48) 0.051(7) 0.048(7) 0.037(8) -0.013(6) -0.002(6) 0.012(6)
C(49) 0.039(6) 0.044(6) 0.045(8) 0.001(5) 0.008(6) 0.016(6)
C(50) 0.033(5) 0.047(7) 0.031(8) -0.003(5) 0.009(5) 0.001(6)
C(51) 0.071(8) 0.025(6) 0.09(1) 0.000(6) 0.045(9) -0.001(7)
C(52) 0.037(6) 0.043(6) 0.056(9) 0.017(5) 0.004(6) -0.011(6)
C(53) 0.072(9) 0.027(6) 0.10(1) 0.013(6) 0.030(9) 0.014(7)
C(54) 0.042(6) 0.031(5) 0.063(9) -0.002(5) 0.019(6) -0.000(6)
C(55) 0.013(5) 0.060(8) 0.08(1) 0.003(5) 0.004(6) 0.004(7)
C(56) 0.042(6) 0.052(7) 0.06(1) 0.008(6) 0.015(7) 0.005(7)
C(57) 0.056(8) 0.042(7) 0.07(1) -0.003(6) 0.004(7) 0.002(7)
C(58) 0.073(9) 0.032(6) 0.07(1) -0.024(7) -0.022(8) -0.000(7)
C(59) 0.048(7) 0.042(7) 0.07(1) -0.015(6) -0.006(7) 0.003(7)
C(61) 0.22(3) 0.12(2) 0.09(2) -0.02(2) 0.09(2) -0.01(1)

loop_
_geom_bond_atom_site_label_1
_geom_bond_atom_site_label_2
_geom_bond_distance
_geom_bond_publ_flag
_geom_bond_site_symmetry_1
_geom_bond_site_symmetry_2
Br(1) C(39) 1.96(1) ? . .
Br(2) C(52) 1.93(1) ? . .
Br(3) C(42) 1.97(1) ? . .
Br(4) C(35) 1.95(1) ? . .
Cl(1) C(61) 1.78(3) ? . .
Cl(2) C(61) 1.61(3) ? . .
C(6) C(7) 1.35(2) ? . .
C(6) C(28) 1.50(1) ? . .
C(6) C(50) 1.41(2) ? . .
C(7) C(49) 1.44(2) ? . .
C(8) C(19) 1.54(1) ? . .
C(8) C(23) 1.41(2) ? . .
C(8) C(49) 1.37(2) ? . .
C(9) C(15) 1.43(1) ? . .
C(9) C(31) 1.43(1) ? . .
C(9) C(54) 1.43(2) ? . .
C(10) C(15) 1.49(1) ? . .
C(10) C(20) 1.35(2) ? . .
C(10) C(25) 1.48(2) ? . .
C(11) C(27) 1.43(2) ? . .
C(11) C(59) 1.33(2) ? . .
C(12) C(21) 1.40(2) ? . .
C(12) C(29) 1.41(1) ? . .
C(12) C(35) 1.52(1) ? . .
C(13) C(15) 1.35(1) ? . .
C(13) C(30) 1.44(1) ? . .
C(13) C(52) 1.50(1) ? . .
C(14) C(16) 1.41(2) ? . .
C(14) C(32) 1.36(2) ? . .
C(14) C(48) 1.45(2) ? . .
C(16) C(21) 1.45(2) ? . .
C(16) C(46) 1.38(2) ? . .
C(17) C(26) 1.35(2) ? . .
C(17) C(43) 1.41(2) ? . .
C(18) C(25) 1.47(2) ? . .
C(18) C(47) 1.35(2) ? . .
C(19) C(24) 1.47(1) ? . .
C(19) C(29) 1.35(1) ? . .
C(20) C(33) 1.39(1) ? . .
C(21) C(27) 1.43(1) ? . .
C(22) C(25) 1.46(1) ? . .
C(22) C(40) 1.41(2) ? . .
C(22) C(44) 1.38(2) ? . .
C(23) C(26) 1.46(2) ? . .
C(23) C(50) 1.43(1) ? . .
C(24) C(27) 1.42(1) ? . .
C(24) C(36) 1.40(2) ? . .
C(28) C(30) 1.36(1) ? . .
C(28) C(31) 1.42(1) ? . .
C(29) C(42) 1.48(1) ? . .
C(30) C(39) 1.43(1) ? . .
C(31) C(38) 1.43(1) ? . .
C(32) C(41) 1.34(2) ? . .
C(33) C(44) 1.37(2) ? . .
C(34) C(48) 1.41(2) ? . .
C(34) C(53) 1.33(2) ? . .
C(36) C(37) 1.38(2) ? . .
C(37) C(59) 1.37(2) ? . .
C(38) C(55) 1.39(2) ? . .
C(40) C(51) 1.38(2) ? . .
C(41) C(57) 1.40(2) ? . .
C(43) C(56) 1.38(2) ? . .
C(45) C(54) 1.37(1) ? . .
C(45) C(55) 1.36(2) ? . .
C(46) C(53) 1.47(2) ? . .
C(47) C(51) 1.47(2) ? . .
C(48) C(58) 1.38(2) ? . .
C(50) C(56) 1.38(2) ? . .
C(57) C(58) 1.33(2) ? . .
C(7) H(11) 0.9502 ? . .
C(11) H(12) 0.9499 ? . .
C(17) H(13) 0.9501 ? . .
C(18) H(14) 0.9500 ? . .
C(20) H(15) 0.9499 ? . .
C(26) H(16) 0.9500 ? . .
C(32) H(17) 0.9500 ? . .
C(33) H(18) 0.9500 ? . .
C(34) H(19) 0.9501 ? . .
C(35) H(1) 0.9500 ? . .
C(35) H(2) 0.9499 ? . .
C(36) H(20) 0.9500 ? . .
C(37) H(21) 0.9500 ? . .
C(38) H(22) 0.9500 ? . .
C(39) H(3) 0.9501 ? . .
C(39) H(4) 0.9500 ? . .
C(40) H(23) 0.9499 ? . .
C(41) H(24) 0.9500 ? . .
C(42) H(5) 0.9500 ? . .
C(42) H(6) 0.9499 ? . .
C(43) H(25) 0.9501 ? . .
C(44) H(26) 0.9499 ? . .
C(45) H(27) 0.9500 ? . .
C(46) H(28) 0.9500 ? . .
C(47) H(29) 0.9499 ? . .
C(49) H(30) 0.9502 ? . .
C(51) H(31) 0.9498 ? . .
C(52) H(7) 0.9499 ? . .
C(52) H(8) 0.9502 ? . .
C(53) H(32) 0.9500 ? . .
C(54) H(33) 0.9499 ? . .
C(55) H(34) 0.9501 ? . .
C(56) H(35) 0.9500 ? . .
C(57) H(36) 0.9500 ? . .
C(58) H(37) 0.9501 ? . .
C(59) H(38) 0.9501 ? . .
C(61) H(9) 0.9499 ? . .
C(61) H(10) 0.9500 ? . .

loop_
_cod_related_entry_id
_cod_related_entry_database
_cod_related_entry_code
1 ChemSpider 21122726
